data_8103591
loop_
_publ_author_name
'Schultz, E.'
'Liebau, F.'

_publ_section_title
;
 Crystal structure of beryllium phosphate Be P2 O6 III - a derivate of
 silica K (Keatite)
;
_journal_name_full 'Zeitschrift fuer Kristallographie (149,1979-)'
_journal_page_first 115
_journal_page_last 126
_journal_volume 154
_journal_year 1981
_chemical_formula_sum 'Be O6 P2'
_chemical_name_systematic 'Be (P O3)2'
_space_group_IT_number 20
_symmetry_space_group_name_Hall 'C 2c 2'
_symmetry_space_group_name_H-M 'C 2 2 21'
_cell_angle_alpha 90
_cell_angle_beta 90
_cell_angle_gamma 90
_cell_formula_units_Z 8
_cell_length_a 9.968
_cell_length_b 10.08
_cell_length_c 8.692
_cell_volume 873.350
_citation_journal_id_ASTM ZEKRDZ
_cod_data_source_file Schultz_ZEKRDZ_1981_321.cif
_cod_data_source_block Be1O6P2
_cod_original_cell_volume 873.35
_cod_original_formula_sum 'Be1 O6 P2'
_cod_database_code 8103591

loop_
_symmetry_equiv_pos_as_xyz
x,y,z
-x,-y,z+1/2
x,-y,-z
-x,y,-z+1/2
x+1/2,y+1/2,z
-x+1/2,-y+1/2,z+1/2
x+1/2,-y+1/2,-z
-x+1/2,y+1/2,-z+1/2

loop_
_atom_site_label
_atom_site_type_symbol
_atom_site_fract_x
_atom_site_fract_y
_atom_site_fract_z
_atom_site_occupancy
_atom_site_U_iso_or_equiv
O1 O-2 0.3065 0.166 0.3602 1 0.0
O4 O-2 0.1775 0.2176 0.1217 1 0.0
P1 P+5 0.2274 0.1181 0.2269 1 0.0
P3 P+5 0 0.0693 0.75 1 0.0
O2 O-2 0.1155 0.0291 0.3003 1 0.0
O3 O-2 0.3084 0.0064 0.135 1 0.0
O6 O-2 0.0313 0.1411 0.8936 1 0.0
O5 O-2 0.4836 0.1256 0.9769 1 0.0
Be1 Be+2 0.0968 0.2728 0.9798 1 0.0
P2 P+5 0.4095 0 0 1 0.0
